data_7236340
loop_
_publ_author_name
'Jeoung, Sungeun'
'Sahgong, Sun Hye'
'Kim, Jae Hyung'
'Hwang, Soo Min'
'Kim, Youngsik'
'Moon, Hoi Ri'

_publ_section_title
;
 Upcycling of nonporous coordination polymers: controllable-conversion
 toward porosity-tuned N-doped carbons and their electrocatalytic activity
 in seawater batteries
;
_journal_issue 35
_journal_name_full 'Journal of Materials Chemistry A'
_journal_page_first 13468
_journal_paper_doi 10.1039/C6TA05102B
_journal_volume 4
_journal_year 2016
_chemical_formula_moiety 'C19 H13 N3 O4 Zn'
_chemical_formula_sum 'C19 H13 N3 O4 Zn'
_chemical_formula_weight 412.69
_chemical_name_common ZnBDCazo
_space_group_crystal_system monoclinic
_space_group_IT_number 14
_space_group_name_Hall '-P 2ybc'
_space_group_name_H-M_alt 'P 1 21/c 1'
_atom_sites_solution_hydrogens geom
_audit_creation_method SHELXL-2014/7
_audit_update_record
;
2016-05-19 deposited with the CCDC.
2016-08-01 downloaded from the CCDC.
;
_cell_angle_alpha 90
_cell_angle_beta 111.41(3)
_cell_angle_gamma 90
_cell_formula_units_Z 4
_cell_length_a 12.076(2)
_cell_length_b 10.117(2)
_cell_length_c 15.042(3)
_cell_measurement_reflns_used 14904
_cell_measurement_temperature 100(2)
_cell_measurement_theta_max 33.332
_cell_measurement_theta_min 1.784
_cell_volume 1710.9(7)
_computing_cell_refinement HKL3000
_computing_data_collection 'PAL ADSC Quantum-210 ADX Program'
_computing_data_reduction HKL3000
_computing_molecular_graphics ORTEP
_computing_publication_material CIFTAB
_computing_structure_refinement SHELXL
_computing_structure_solution SHELXT
_diffrn_ambient_temperature 100(2)
_diffrn_measured_fraction_theta_full 0.949
_diffrn_measured_fraction_theta_max 0.804
_diffrn_measurement_device_type 'ADSC Q210 CCD area detector'
_diffrn_measurement_method 'omega scan'
_diffrn_radiation_type synchrotron
_diffrn_radiation_wavelength 0.700
_diffrn_reflns_av_R_equivalents 0.0744
_diffrn_reflns_av_unetI/netI 0.0546
_diffrn_reflns_Laue_measured_fraction_full 0.949
_diffrn_reflns_Laue_measured_fraction_max 0.804
_diffrn_reflns_limit_h_max 14
_diffrn_reflns_limit_h_min -17
_diffrn_reflns_limit_k_max 13
_diffrn_reflns_limit_k_min -12
_diffrn_reflns_limit_l_max 21
_diffrn_reflns_limit_l_min -21
_diffrn_reflns_number 13700
_diffrn_reflns_point_group_measured_fraction_full 0.949
_diffrn_reflns_point_group_measured_fraction_max 0.804
_diffrn_reflns_theta_full 24.835
_diffrn_reflns_theta_max 33.332
_diffrn_reflns_theta_min 1.784
_diffrn_source 'PLSII 2D bending magnet'
_exptl_absorpt_coefficient_mu 1.407
_exptl_absorpt_correction_T_max 0.827
_exptl_absorpt_correction_T_min 0.686
_exptl_absorpt_correction_type multi-scan
_exptl_absorpt_process_details HKL3000
_exptl_crystal_colour orange
_exptl_crystal_density_diffrn 1.602
_exptl_crystal_description block
_exptl_crystal_F_000 840
_exptl_crystal_recrystallization_method self-assembly
_exptl_crystal_size_max 0.290
_exptl_crystal_size_mid 0.220
_exptl_crystal_size_min 0.140
_refine_diff_density_max 1.249
_refine_diff_density_min -1.597
_refine_diff_density_rms 0.345
_refine_ls_extinction_coef 0.090(5)
_refine_ls_extinction_expression Fc^*^=kFc[1+0.001xFc^2^\l^3^/sin(2\q)]^-1/4^
_refine_ls_extinction_method 'SHELXL-2014/7 (Sheldrick 2014'
_refine_ls_goodness_of_fit_ref 1.144
_refine_ls_hydrogen_treatment constr
_refine_ls_matrix_type full
_refine_ls_number_parameters 245
_refine_ls_number_reflns 5565
_refine_ls_number_restraints 0
_refine_ls_restrained_S_all 1.144
_refine_ls_R_factor_all 0.0525
_refine_ls_R_factor_gt 0.0429
_refine_ls_shift/su_max 0.002
_refine_ls_shift/su_mean 0.000
_refine_ls_structure_factor_coef Fsqd
_refine_ls_weighting_details 'w=1/[\s^2^(Fo^2^)+(0.0879P)^2^+0.3262P] where P=(Fo^2^+2Fc^2^)/3'
_refine_ls_weighting_scheme calc
_refine_ls_wR_factor_gt 0.1160
_refine_ls_wR_factor_ref 0.1293
_reflns_Friedel_coverage 0.000
_reflns_number_gt 5189
_reflns_number_total 5565
_reflns_threshold_expression 'I > 2\s(I)'
_cod_data_source_file c6ta05102b2.cif
_cod_data_source_block ZnBDCazo
_cod_depositor_comments
;
The following automatic conversions were performed:

data item '_exptl_absorpt_correction_type' value 'Multi-scan' was
changed to 'multi-scan' in accordance with the
/home/saulius/struct/COD-crude-data/automatic-downloads/DataCite-retrospective/RSC/depositions/lib/dictionaries/cif_core.dic
dictionary named 'cif_core.dic' version 2.4.2 last updated on
2011-04-26.

Automatic conversion script
Id: cif_fix_values 6909 2019-04-08 15:41:33Z antanas 
;
_cod_original_sg_symbol_H-M 'P 21/c'
_cod_database_code 7236340
_shelx_shelxl_version_number 2014/7
_shelx_space_group_comment
;
The symmetry employed for this shelxl refinement is uniquely defined
by the following loop, which should always be used as a source of
symmetry information in preference to the above space-group names.
They are only intended as comments.
;

loop_
_space_group_symop_operation_xyz
'x, y, z'
'-x, y+1/2, -z+1/2'
'-x, -y, -z'
'x, -y-1/2, z-1/2'

loop_
_atom_site_label
_atom_site_type_symbol
_atom_site_fract_x
_atom_site_fract_y
_atom_site_fract_z
_atom_site_U_iso_or_equiv
_atom_site_adp_type
_atom_site_occupancy
_atom_site_site_symmetry_order
_atom_site_calc_flag
_atom_site_refinement_flags_posn
_atom_site_refinement_flags_adp
C8 C 0.93233(12) -0.09293(15) 0.52608(10) 0.0095(2) Uani 1 1 d . .
H8 H 0.8864 -0.1567 0.5438 0.011 Uiso 1 1 calc R U
C4 C 0.57090(12) 0.43292(13) 0.58241(9) 0.0067(2) Uani 1 1 d . .
H4 H 0.6190 0.3870 0.6382 0.008 Uiso 1 1 calc R U
O2 O 0.56334(9) 0.15385(10) 0.57261(7) 0.00890(19) Uani 1 1 d . .
C2 C 0.51340(11) 0.36363(13) 0.49744(8) 0.0054(2) Uani 1 1 d . .
C7 C 0.94500(12) 0.08676(15) 0.42481(10) 0.0100(2) Uani 1 1 d . .
H7 H 0.9078 0.1457 0.3733 0.012 Uiso 1 1 calc R U
Zn1 Zn 0.52088(2) -0.01755(2) 0.38027(2) 0.00486(9) Uani 1 1 d . .
O1 O 0.49470(9) 0.16429(10) 0.41275(7) 0.00930(19) Uani 1 1 d . .
O3 O 0.68445(9) -0.07798(11) 0.43904(8) 0.0112(2) Uani 1 1 d . .
O4 O 0.69580(10) 0.06295(12) 0.32935(8) 0.0150(2) Uani 1 1 d . .
N1 N 0.41101(11) -0.01920(11) 0.24285(9) 0.0063(2) Uani 1 1 d . .
N2 N 0.14181(13) -0.00532(14) -0.03012(10) 0.0114(2) Uani 1 1 d . .
N3 N 0.09918(12) -0.11612(14) -0.06151(9) 0.0133(2) Uani 1 1 d . .
C1 C 0.52489(11) 0.21681(13) 0.49444(9) 0.0058(2) Uani 1 1 d . .
C3 C 0.44259(12) 0.43112(13) 0.41515(9) 0.0069(2) Uani 1 1 d . .
H3 H 0.4037 0.3838 0.3576 0.008 Uiso 1 1 calc R U
C5 C 0.74398(13) -0.00623(14) 0.40106(11) 0.0090(2) Uani 1 1 d . .
C6 C 0.87673(13) -0.00579(15) 0.45110(11) 0.0079(2) Uani 1 1 d . .
C9 C 0.35989(12) -0.13241(14) 0.19950(9) 0.0080(2) Uani 1 1 d . .
H9 H 0.3843 -0.2135 0.2328 0.010 Uiso 1 1 calc R U
C10 C 0.27376(12) -0.13529(14) 0.10896(9) 0.0088(2) Uani 1 1 d . .
H10 H 0.2402 -0.2167 0.0801 0.011 Uiso 1 1 calc R U
C11 C 0.23694(14) -0.01583(14) 0.06062(10) 0.0077(2) Uani 1 1 d . .
C12 C 0.29095(12) 0.10134(14) 0.10350(9) 0.0091(2) Uani 1 1 d . .
H12 H 0.2692 0.1835 0.0713 0.011 Uiso 1 1 calc R U
C13 C 0.37728(12) 0.09482(14) 0.19436(9) 0.0085(2) Uani 1 1 d . .
H13 H 0.4144 0.1745 0.2238 0.010 Uiso 1 1 calc R U
C14 C -0.00039(13) -0.11487(16) -0.14865(10) 0.0128(3) Uani 1 1 d . .
C15 C -0.04351(14) -0.24002(19) -0.18299(11) 0.0175(3) Uani 1 1 d . .
H15 H -0.0055 -0.3170 -0.1495 0.021 Uiso 1 1 calc R U
C16 C -0.14293(15) -0.2509(2) -0.26699(12) 0.0230(4) Uani 1 1 d . .
H16 H -0.1733 -0.3355 -0.2911 0.028 Uiso 1 1 calc R U
C17 C -0.19728(14) -0.1377(2) -0.31512(11) 0.0237(4) Uani 1 1 d . .
H17 H -0.2650 -0.1453 -0.3724 0.028 Uiso 1 1 calc R U
C18 C -0.15382(17) -0.0132(2) -0.28056(14) 0.0217(4) Uani 1 1 d . .
H18 H -0.1920 0.0634 -0.3145 0.026 Uiso 1 1 calc R U
C19 C -0.05510(16) -0.00002(19) -0.19681(13) 0.0159(3) Uani 1 1 d . .
H19 H -0.0254 0.0849 -0.1728 0.019 Uiso 1 1 calc R U

loop_
_atom_site_aniso_label
_atom_site_aniso_U_11
_atom_site_aniso_U_22
_atom_site_aniso_U_33
_atom_site_aniso_U_23
_atom_site_aniso_U_13
_atom_site_aniso_U_12
C8 0.0078(5) 0.0082(6) 0.0126(6) 0.0019(4) 0.0036(4) 0.0004(4)
C4 0.0086(5) 0.0034(6) 0.0070(5) -0.0004(4) 0.0015(4) 0.0000(4)
O2 0.0101(4) 0.0043(5) 0.0105(4) 0.0023(3) 0.0016(3) -0.0014(3)
C2 0.0080(5) 0.0012(5) 0.0074(5) -0.0011(4) 0.0033(4) -0.0006(4)
C7 0.0081(5) 0.0094(6) 0.0115(5) 0.0020(4) 0.0022(4) 0.0009(4)
Zn1 0.00562(12) 0.00168(14) 0.00604(12) -0.00074(4) 0.00067(8) 0.00031(4)
O1 0.0130(4) 0.0031(5) 0.0097(4) -0.0025(3) 0.0016(3) 0.0007(3)
O3 0.0064(4) 0.0088(5) 0.0170(5) 0.0009(4) 0.0026(3) 0.0005(3)
O4 0.0104(5) 0.0104(6) 0.0181(5) 0.0034(4) -0.0018(4) -0.0002(4)
N1 0.0067(5) 0.0051(6) 0.0062(5) -0.0010(3) 0.0014(4) -0.0005(3)
N2 0.0114(6) 0.0118(6) 0.0072(6) 0.0008(4) -0.0012(5) 0.0007(4)
N3 0.0132(5) 0.0113(6) 0.0107(5) -0.0005(4) -0.0012(4) -0.0012(4)
C1 0.0050(5) 0.0023(6) 0.0096(5) -0.0005(4) 0.0019(4) -0.0005(4)
C3 0.0095(5) 0.0037(6) 0.0068(5) -0.0018(4) 0.0023(4) -0.0004(4)
C5 0.0067(6) 0.0052(6) 0.0132(6) -0.0026(4) 0.0013(5) 0.0007(4)
C6 0.0057(6) 0.0077(6) 0.0095(6) -0.0010(4) 0.0020(5) 0.0005(4)
C9 0.0093(5) 0.0048(6) 0.0081(5) -0.0007(4) 0.0012(4) 0.0003(4)
C10 0.0102(6) 0.0047(6) 0.0090(5) -0.0008(4) 0.0007(4) -0.0003(4)
C11 0.0088(6) 0.0068(7) 0.0060(6) 0.0000(4) 0.0008(5) 0.0001(4)
C12 0.0112(6) 0.0050(6) 0.0092(5) 0.0011(4) 0.0017(4) -0.0002(4)
C13 0.0101(5) 0.0057(6) 0.0086(5) 0.0000(4) 0.0023(4) -0.0017(4)
C14 0.0099(6) 0.0173(8) 0.0085(6) -0.0007(5) 0.0002(4) -0.0015(5)
C15 0.0141(6) 0.0217(9) 0.0151(6) -0.0064(5) 0.0033(5) -0.0049(5)
C16 0.0125(6) 0.0381(11) 0.0171(7) -0.0132(7) 0.0038(5) -0.0070(6)
C17 0.0081(6) 0.0519(13) 0.0102(6) -0.0050(7) 0.0022(5) -0.0013(7)
C18 0.0101(7) 0.0427(12) 0.0114(8) 0.0071(6) 0.0028(6) 0.0054(6)
C19 0.0108(7) 0.0241(8) 0.0115(7) 0.0041(5) 0.0026(6) 0.0028(5)

loop_
_atom_type_symbol
_atom_type_description
_atom_type_scat_dispersion_real
_atom_type_scat_dispersion_imag
_atom_type_scat_source
C C 0.0030 0.0016 'International Tables Vol C Tables 4.2.6.8 and 6.1.1.4'
H H 0.0000 0.0000 'International Tables Vol C Tables 4.2.6.8 and 6.1.1.4'
N N 0.0059 0.0032 'International Tables Vol C Tables 4.2.6.8 and 6.1.1.4'
O O 0.0105 0.0059 'International Tables Vol C Tables 4.2.6.8 and 6.1.1.4'
Zn Zn 0.2992 1.4004 'International Tables Vol C Tables 4.2.6.8 and 6.1.1.4'

loop_
_geom_angle_atom_site_label_1
_geom_angle_atom_site_label_2
_geom_angle_atom_site_label_3
_geom_angle
_geom_angle_site_symmetry_1
_geom_angle_site_symmetry_3
C7 C8 C6 120.30(13) 3_756 .
C7 C8 H8 119.9 3_756 .
C6 C8 H8 119.9 . .
C3 C4 C2 119.79(11) 3_666 .
C3 C4 H4 120.1 3_666 .
C2 C4 H4 120.1 . .
C1 O2 Zn1 128.08(9) . 3_656
C3 C2 C4 120.18(12) . .
C3 C2 C1 119.48(11) . .
C4 C2 C1 120.33(11) . .
C8 C7 C6 120.17(13) 3_756 .
C8 C7 H7 119.9 3_756 .
C6 C7 H7 119.9 . .
O3 Zn1 O1 114.30(5) . .
O3 Zn1 O2 100.75(5) . 3_656
O1 Zn1 O2 114.32(5) . 3_656
O3 Zn1 N1 130.18(5) . .
O1 Zn1 N1 99.12(4) . .
O2 Zn1 N1 97.43(5) 3_656 .
C1 O1 Zn1 128.44(9) . .
C5 O3 Zn1 105.01(9) . .
C13 N1 C9 118.07(12) . .
C13 N1 Zn1 120.42(9) . .
C9 N1 Zn1 121.19(9) . .
N3 N2 C11 111.68(13) . .
N2 N3 C14 115.70(13) . .
O1 C1 O2 124.66(13) . .
O1 C1 C2 116.76(11) . .
O2 C1 C2 118.58(11) . .
C4 C3 C2 120.02(11) 3_666 .
C4 C3 H3 120.0 3_666 .
C2 C3 H3 120.0 . .
O4 C5 O3 122.84(14) . .
O4 C5 C6 120.73(14) . .
O3 C5 C6 116.38(13) . .
C8 C6 C7 119.53(13) . .
C8 C6 C5 120.92(13) . .
C7 C6 C5 119.50(13) . .
N1 C9 C10 122.79(13) . .
N1 C9 H9 118.6 . .
C10 C9 H9 118.6 . .
C9 C10 C11 118.53(13) . .
C9 C10 H10 120.7 . .
C11 C10 H10 120.7 . .
C12 C11 C10 119.29(14) . .
C12 C11 N2 117.09(12) . .
C10 C11 N2 123.56(13) . .
C13 C12 C11 118.22(13) . .
C13 C12 H12 120.9 . .
C11 C12 H12 120.9 . .
N1 C13 C12 123.05(13) . .
N1 C13 H13 118.5 . .
C12 C13 H13 118.5 . .
C15 C14 C19 121.32(15) . .
C15 C14 N3 114.21(14) . .
C19 C14 N3 124.45(15) . .
C16 C15 C14 119.27(17) . .
C16 C15 H15 120.4 . .
C14 C15 H15 120.4 . .
C17 C16 C15 119.73(18) . .
C17 C16 H16 120.1 . .
C15 C16 H16 120.1 . .
C16 C17 C18 120.74(15) . .
C16 C17 H17 119.6 . .
C18 C17 H17 119.6 . .
C19 C18 C17 120.52(18) . .
C19 C18 H18 119.7 . .
C17 C18 H18 119.7 . .
C18 C19 C14 118.42(18) . .
C18 C19 H19 120.8 . .
C14 C19 H19 120.8 . .

loop_
_geom_bond_atom_site_label_1
_geom_bond_atom_site_label_2
_geom_bond_distance
_geom_bond_site_symmetry_2
C8 C7 1.3947(19) 3_756
C8 C6 1.395(2) .
C8 H8 0.9500 .
C4 C3 1.3873(18) 3_666
C4 C2 1.3997(17) .
C4 H4 0.9500 .
O2 C1 1.2669(16) .
O2 Zn1 1.9911(11) 3_656
C2 C3 1.3988(18) .
C2 C1 1.4941(18) .
C7 C8 1.3947(19) 3_756
C7 C6 1.397(2) .
C7 H7 0.9500 .
Zn1 O3 1.9448(11) .
Zn1 O1 1.9586(11) .
Zn1 O2 1.9911(11) 3_656
Zn1 N1 2.0078(14) .
O1 C1 1.2641(15) .
O3 C5 1.2922(19) .
O4 C5 1.2384(19) .
N1 C13 1.3460(18) .
N1 C9 1.3506(17) .
N2 N3 1.2517(19) .
N2 C11 1.432(2) .
N3 C14 1.4190(17) .
C3 C4 1.3873(18) 3_666
C3 H3 0.9500 .
C5 C6 1.502(2) .
C9 C10 1.3796(18) .
C9 H9 0.9500 .
C10 C11 1.3968(19) .
C10 H10 0.9500 .
C11 C12 1.3926(19) .
C12 C13 1.3852(18) .
C12 H12 0.9500 .
C13 H13 0.9500 .
C14 C15 1.394(2) .
C14 C19 1.401(2) .
C15 C16 1.394(2) .
C15 H15 0.9500 .
C16 C17 1.385(3) .
C16 H16 0.9500 .
C17 C18 1.391(3) .
C17 H17 0.9500 .
C18 C19 1.389(3) .
C18 H18 0.9500 .
C19 H19 0.9500 .
